data_4500159
loop_
_publ_author_name
'Braun, Doris E.'
'Karamertzanis, Panagiotis G.'
'Arlin, Jean-Baptiste'
'Florence, Alastair J.'
'Kahlenberg, Volker'
'Tocher, Derek A.'
'Griesser, Ulrich J.'
'Price, Sarah L.'

_publ_section_title
;
 Solid-State Forms of \b-Resorcylic Acid: How Exhaustive Should a
 Polymorph Screen Be?
;
_journal_issue 1
_journal_name_full 'Crystal growth &amp; design'
_journal_page_first 210
_journal_page_last 220
_journal_paper_doi 10.1021/cg101162a
_journal_volume 11
_journal_year 2011
_chemical_formula_moiety '2(C7 H6 O4), H2 O'
_chemical_formula_sum 'C14 H14 O9'
_chemical_formula_weight 326.25
_chemical_name_common 'beta resoryclic acid hemihydrate'
_chemical_name_systematic '2,4-hidyroxybenzoic acid hemihydrate'
_space_group_IT_number 2
_symmetry_cell_setting triclinic
_symmetry_space_group_name_Hall '-P 1'
_symmetry_space_group_name_H-M 'P -1'
_atom_sites_solution_hydrogens geom
_atom_sites_solution_primary direct
_atom_sites_solution_secondary difmap
_audit_conform_dict_location ftp://ftp.iucr.org/pub/cif_core.dic
_audit_conform_dict_name cif_core.dic
_audit_conform_dict_version 2.3
_audit_creation_date 2010-01-27T11:03:21-00:00
_audit_creation_method 'WinGX routine CIF_UPDATE'
_cell_angle_alpha 96.684(4)
_cell_angle_beta 104.319(5)
_cell_angle_gamma 98.903(4)
_cell_formula_units_Z 2
_cell_length_a 7.0270(4)
_cell_length_b 9.5449(4)
_cell_length_c 11.1763(5)
_cell_measurement_reflns_used 2711
_cell_measurement_temperature 173(2)
_cell_measurement_theta_max 28.3288
_cell_measurement_theta_min 3.0398
_cell_volume 708.15(6)
_computing_cell_refinement
;
        CrysAlis RED, Oxford Diffraction Ltd.,
        Version 1.171.32.24 (release 21-04-2008 CrysAlis171 .NET)
        (compiled Apr 21 2008,18:23:10)
;
_computing_data_collection
;
        CrysAlis CCD, Oxford Diffraction Ltd.,
        Version 1.171.32.24 (release 21-04-2008 CrysAlis171 .NET)
        (compiled Apr 21 2008,18:23:10)
;
_computing_data_reduction
;
        CrysAlis RED, Oxford Diffraction Ltd.,
        Version 1.171.32.24 (release 21-04-2008 CrysAlis171 .NET)
        (compiled Apr 21 2008,18:23:10)
;
_computing_structure_refinement 'SHELXL-97 (Sheldrick, 1997)'
_computing_structure_solution 'SIR2002 (Burla et al., 2002)'
_diffrn_ambient_temperature 173(2)
_diffrn_detector_area_resol_mean 10.3822
_diffrn_measured_fraction_theta_full 0.987
_diffrn_measured_fraction_theta_max 0.987
_diffrn_measurement_device_type 'Oxford diffraction GEMINI R ULTRA'
_diffrn_measurement_method '\w scans'
_diffrn_orient_matrix_UB_11 -0.0636111129
_diffrn_orient_matrix_UB_12 -0.026887591
_diffrn_orient_matrix_UB_13 0.0357525439
_diffrn_orient_matrix_UB_21 0.0814328179
_diffrn_orient_matrix_UB_22 -0.0220854644
_diffrn_orient_matrix_UB_23 0.0397651844
_diffrn_orient_matrix_UB_31 0.0240458356
_diffrn_orient_matrix_UB_32 0.0677567315
_diffrn_orient_matrix_UB_33 0.0392414093
_diffrn_radiation_monochromator graphite
_diffrn_radiation_type MoK\a
_diffrn_radiation_wavelength 0.71073
_diffrn_reflns_av_R_equivalents 0.0194
_diffrn_reflns_av_unetI/netI 0.0286
_diffrn_reflns_limit_h_max 8
_diffrn_reflns_limit_h_min -8
_diffrn_reflns_limit_k_max 11
_diffrn_reflns_limit_k_min -10
_diffrn_reflns_limit_l_max 10
_diffrn_reflns_limit_l_min -13
_diffrn_reflns_number 4832
_diffrn_reflns_theta_full 25.49
_diffrn_reflns_theta_max 25.49
_diffrn_reflns_theta_min 3.05
_exptl_absorpt_coefficient_mu 0.131
_exptl_absorpt_correction_T_max 0.97
_exptl_absorpt_correction_T_min 0.9585
_exptl_absorpt_correction_type multi-scan
_exptl_absorpt_process_details
;
        CrysAlis RED, Oxford Diffraction Ltd.,
        Version 1.171.32.24 (release 21-04-2008 CrysAlis171 .NET)
        (compiled Apr 21 2008,18:23:10)
        Empirical absorption correction using spherical harmonics,
 implemented in SCALE3 ABSPACK scaling algorithm.
;
_exptl_crystal_colour colourless
_exptl_crystal_density_diffrn 1.53
_exptl_crystal_density_method 'not measured'
_exptl_crystal_description 'platy fragment'
_exptl_crystal_F_000 340
_exptl_crystal_size_max 0.4
_exptl_crystal_size_mid 0.24
_exptl_crystal_size_min 0.24
_refine_diff_density_max 0.401
_refine_diff_density_min -0.202
_refine_diff_density_rms 0.044
_refine_ls_extinction_method none
_refine_ls_goodness_of_fit_ref 0.966
_refine_ls_hydrogen_treatment mixed
_refine_ls_matrix_type full
_refine_ls_number_parameters 239
_refine_ls_number_reflns 2604
_refine_ls_number_restraints 0
_refine_ls_restrained_S_all 0.966
_refine_ls_R_factor_all 0.0527
_refine_ls_R_factor_gt 0.0382
_refine_ls_shift/su_max 0
_refine_ls_shift/su_mean 0
_refine_ls_structure_factor_coef Fsqd
_refine_ls_weighting_details 'calc w=1/[\s^2^(Fo^2^)+(0.0548P)^2^+0.1845P] where P=(Fo^2^+2Fc^2^)/3'
_refine_ls_weighting_scheme calc
_refine_ls_wR_factor_gt 0.0941
_refine_ls_wR_factor_ref 0.0996
_reflns_number_gt 2081
_reflns_number_total 2604
_reflns_threshold_expression >2sigma(I)
_cod_data_source_file cg101162a_si_003.cif
_cod_data_source_block bra_hh_1
_cod_database_code 4500159

loop_
_symmetry_equiv_pos_as_xyz
'x, y, z'
'-x, -y, -z'

loop_
_atom_site_label
_atom_site_type_symbol
_atom_site_fract_x
_atom_site_fract_y
_atom_site_fract_z
_atom_site_U_iso_or_equiv
_atom_site_adp_type
_atom_site_occupancy
_atom_site_symmetry_multiplicity
_atom_site_calc_flag
_atom_site_refinement_flags
O8 O 0.65869(17) 1.16682(12) 0.91065(12) 0.0255(3) Uani 1 1 d .
H9 H 0.598(3) 1.204(2) 0.952(2) 0.044(7) Uiso 1 1 d .
O7 O 0.03232(17) 0.84726(13) 0.77128(12) 0.0288(3) Uani 1 1 d .
H8 H -0.023(3) 0.769(2) 0.716(2) 0.043 Uiso 1 1 d .
O6 O -0.00613(17) 0.63595(12) 0.59730(10) 0.0247(3) Uani 1 1 d .
C8 C 0.2971(2) 0.80440(16) 0.67731(15) 0.0199(4) Uani 1 1 d .
C10 C 0.3405(2) 1.00638(17) 0.84099(15) 0.0200(4) Uani 1 1 d .
H10 H 0.2882 1.0605 0.8978 0.024 Uiso 1 1 calc R
O5 O 0.25346(19) 0.60562(13) 0.52180(12) 0.0286(3) Uani 1 1 d .
H7 H 0.167(4) 0.528(3) 0.484(2) 0.055(7) Uiso 1 1 d .
C13 C 0.4960(2) 0.84998(17) 0.67571(16) 0.0233(4) Uani 1 1 d .
H12 H 0.5497 0.7964 0.6194 0.028 Uiso 1 1 calc R
C9 C 0.2224(2) 0.88530(16) 0.76259(15) 0.0192(4) Uani 1 1 d .
C11 C 0.5360(2) 1.04871(16) 0.83650(15) 0.0199(4) Uani 1 1 d .
C14 C 0.1705(2) 0.67640(16) 0.59666(15) 0.0202(4) Uani 1 1 d .
C12 C 0.6143(2) 0.96972(17) 0.75335(16) 0.0241(4) Uani 1 1 d .
H11 H 0.7485 0.999 0.7508 0.029 Uiso 1 1 calc R
C1 C 0.2456(2) 0.31066(16) 0.69755(15) 0.0197(4) Uani 1 1 d .
O4 O 0.52829(19) 0.68570(12) 0.94421(11) 0.0240(3) Uani 1 1 d .
H3 H 0.648(4) 0.705(2) 0.948(2) 0.044(6) Uiso 1 1 d .
O3 O -0.04790(18) 0.33482(13) 0.76896(12) 0.0317(3) Uani 1 1 d .
H2 H -0.093(4) 0.247(3) 0.706(2) 0.068(7) Uiso 1 1 d .
O2 O -0.03524(17) 0.12486(11) 0.60120(10) 0.0248(3) Uani 1 1 d .
C3 C 0.2416(2) 0.50879(16) 0.85290(15) 0.0217(4) Uani 1 1 d .
H4 H 0.1718 0.5581 0.9016 0.026 Uiso 1 1 calc R
O1 O 0.24681(18) 0.12015(13) 0.54440(11) 0.0266(3) Uani 1 1 d .
H1 H 0.173(3) 0.040(2) 0.497(2) 0.045(6) Uiso 1 1 d .
C4 C 0.4406(2) 0.56254(16) 0.86314(14) 0.0190(4) Uani 1 1 d .
C6 C 0.4472(2) 0.36771(17) 0.71006(15) 0.0222(4) Uani 1 1 d .
H6 H 0.5177 0.3196 0.661 0.027 Uiso 1 1 calc R
C2 C 0.1448(2) 0.38346(17) 0.77175(15) 0.0200(4) Uani 1 1 d .
C7 C 0.1423(2) 0.17901(16) 0.61169(14) 0.0200(4) Uani 1 1 d .
C5 C 0.5451(2) 0.49169(17) 0.79165(16) 0.0234(4) Uani 1 1 d .
H5 H 0.6819 0.5286 0.7993 0.028 Uiso 1 1 calc R
O9 O 0.9107(2) 0.7777(2) 0.98332(16) 0.0480(4) Uani 1 1 d .
H13 H 0.960(4) 0.809(3) 0.933(3) 0.068(9) Uiso 1 1 d .
H14 H 1.000(5) 0.765(3) 1.041(3) 0.083(10) Uiso 1 1 d .

loop_
_atom_site_aniso_label
_atom_site_aniso_U_11
_atom_site_aniso_U_22
_atom_site_aniso_U_33
_atom_site_aniso_U_23
_atom_site_aniso_U_13
_atom_site_aniso_U_12
O8 0.0186(6) 0.0230(6) 0.0295(7) -0.0051(5) 0.0051(5) -0.0027(5)
O7 0.0190(6) 0.0285(7) 0.0347(7) -0.0066(5) 0.0096(5) -0.0026(5)
O6 0.0219(6) 0.0221(6) 0.0254(7) -0.0019(5) 0.0030(5) 0.0001(5)
C8 0.0207(8) 0.0193(8) 0.0189(8) 0.0047(7) 0.0030(7) 0.0042(7)
C10 0.0199(8) 0.0200(8) 0.0203(8) 0.0020(6) 0.0060(7) 0.0043(6)
O5 0.0285(7) 0.0227(6) 0.0298(7) -0.0086(5) 0.0080(6) -0.0005(5)
C13 0.0235(9) 0.0220(8) 0.0255(9) 0.0009(7) 0.0094(7) 0.0051(7)
C9 0.0173(8) 0.0199(8) 0.0206(9) 0.0059(6) 0.0045(7) 0.0031(6)
C11 0.0186(8) 0.0181(8) 0.0203(9) 0.0032(6) 0.0013(7) 0.0017(6)
C14 0.0212(9) 0.0199(8) 0.0187(9) 0.0047(6) 0.0026(7) 0.0054(7)
C12 0.0170(8) 0.0237(8) 0.0317(10) 0.0037(7) 0.0091(7) 0.0008(7)
C1 0.0200(9) 0.0187(8) 0.0187(8) 0.0042(6) 0.0020(7) 0.0031(7)
O4 0.0189(6) 0.0215(6) 0.0260(7) -0.0052(5) 0.0033(5) -0.0016(5)
O3 0.0212(7) 0.0333(7) 0.0355(8) -0.0054(6) 0.0081(6) -0.0025(5)
O2 0.0223(6) 0.0220(6) 0.0255(7) -0.0022(5) 0.0041(5) -0.0016(5)
C3 0.0222(9) 0.0213(8) 0.0213(9) 0.0009(7) 0.0059(7) 0.0053(7)
O1 0.0270(7) 0.0222(6) 0.0267(7) -0.0057(5) 0.0072(5) 0.0004(5)
C4 0.0209(8) 0.0156(8) 0.0178(8) 0.0021(6) 0.0011(7) 0.0022(7)
C6 0.0211(9) 0.0216(8) 0.0235(9) 0.0006(7) 0.0067(7) 0.0045(7)
C2 0.0159(8) 0.0224(8) 0.0205(9) 0.0052(7) 0.0028(7) 0.0024(7)
C7 0.0230(9) 0.0193(8) 0.0175(9) 0.0052(7) 0.0040(7) 0.0041(7)
C5 0.0165(8) 0.0246(8) 0.0269(9) 0.0021(7) 0.0050(7) 0.0003(7)
O9 0.0207(7) 0.0845(12) 0.0322(9) 0.0104(8) 0.0038(7) -0.0051(7)

loop_
_atom_type_symbol
_atom_type_description
_atom_type_scat_dispersion_real
_atom_type_scat_dispersion_imag
_atom_type_scat_source
C C 0.0033 0.0016 'International Tables Vol C Tables 4.2.6.8 and 6.1.1.4'
H H 0 0 'International Tables Vol C Tables 4.2.6.8 and 6.1.1.4'
O O 0.0106 0.006 'International Tables Vol C Tables 4.2.6.8 and 6.1.1.4'

loop_
_geom_angle_atom_site_label_1
_geom_angle_atom_site_label_2
_geom_angle_atom_site_label_3
_geom_angle
C11 O8 H9 108.5(17)
C9 O7 H8 106.6(14)
C13 C8 C9 117.92(15)
C13 C8 C14 122.16(14)
C9 C8 C14 119.91(14)
C9 C10 C11 119.61(14)
C9 C10 H10 120.2
C11 C10 H10 120.2
C14 O5 H7 107.2(15)
C12 C13 C8 121.50(15)
C12 C13 H12 119.2
C8 C13 H12 119.2
O7 C9 C10 117.46(13)
O7 C9 C8 121.60(14)
C10 C9 C8 120.95(14)
O8 C11 C10 122.31(14)
O8 C11 C12 117.09(14)
C10 C11 C12 120.60(15)
O6 C14 O5 121.69(14)
O6 C14 C8 122.40(14)
O5 C14 C8 115.91(14)
C13 C12 C11 119.42(15)
C13 C12 H11 120.3
C11 C12 H11 120.3
C6 C1 C2 118.16(14)
C6 C1 C7 121.50(14)
C2 C1 C7 120.34(14)
C4 O4 H3 110.2(15)
C2 O3 H2 105.6(15)
C2 C3 C4 119.90(15)
C2 C3 H4 120
C4 C3 H4 120
C7 O1 H1 109.6(14)
O4 C4 C3 117.44(14)
O4 C4 C5 121.83(14)
C3 C4 C5 120.73(14)
C5 C6 C1 121.53(15)
C5 C6 H6 119.2
C1 C6 H6 119.2
O3 C2 C3 116.83(14)
O3 C2 C1 122.56(14)
C3 C2 C1 120.60(15)
O2 C7 O1 121.36(14)
O2 C7 C1 122.51(14)
O1 C7 C1 116.12(14)
C6 C5 C4 119.06(15)
C6 C5 H5 120.5
C4 C5 H5 120.5
H13 O9 H14 108(3)

loop_
_geom_bond_atom_site_label_1
_geom_bond_atom_site_label_2
_geom_bond_distance
O8 C11 1.3526(19)
O8 H9 0.79(2)
O7 C9 1.3594(19)
O7 H8 0.88(2)
O6 C14 1.2434(19)
C8 C13 1.403(2)
C8 C9 1.408(2)
C8 C14 1.452(2)
C10 C9 1.378(2)
C10 C11 1.385(2)
C10 H10 0.95
O5 C14 1.3146(19)
O5 H7 0.87(3)
C13 C12 1.367(2)
C13 H12 0.95
C11 C12 1.398(2)
C12 H11 0.95
C1 C6 1.403(2)
C1 C2 1.408(2)
C1 C7 1.456(2)
O4 C4 1.3543(19)
O4 H3 0.82(2)
O3 C2 1.3529(19)
O3 H2 0.98(3)
O2 C7 1.2458(19)
C3 C2 1.381(2)
C3 C4 1.385(2)
C3 H4 0.95
O1 C7 1.3124(19)
O1 H1 0.88(2)
C4 C5 1.397(2)
C6 C5 1.375(2)
C6 H6 0.95
C5 H5 0.95
O9 H13 0.79(3)
O9 H14 0.81(3)

loop_
_geom_torsion_atom_site_label_1
_geom_torsion_atom_site_label_2
_geom_torsion_atom_site_label_3
_geom_torsion_atom_site_label_4
_geom_torsion
C9 C8 C13 C12 -0.6(2)
C14 C8 C13 C12 -179.14(15)
C11 C10 C9 O7 179.37(14)
C11 C10 C9 C8 -0.4(2)
C13 C8 C9 O7 -179.06(14)
C14 C8 C9 O7 -0.4(2)
C13 C8 C9 C10 0.7(2)
C14 C8 C9 C10 179.33(14)
C9 C10 C11 O8 179.69(15)
C9 C10 C11 C12 -0.1(2)
C13 C8 C14 O6 -179.65(15)
C9 C8 C14 O6 1.8(2)
C13 C8 C14 O5 0.0(2)
C9 C8 C14 O5 -178.60(13)
C8 C13 C12 C11 0.1(3)
O8 C11 C12 C13 -179.55(15)
C10 C11 C12 C13 0.2(2)
C2 C3 C4 O4 -179.94(14)
C2 C3 C4 C5 0.3(2)
C2 C1 C6 C5 -0.4(2)
C7 C1 C6 C5 -179.65(15)
C4 C3 C2 O3 178.19(14)
C4 C3 C2 C1 -1.0(2)
C6 C1 C2 O3 -178.12(14)
C7 C1 C2 O3 1.2(2)
C6 C1 C2 C3 1.0(2)
C7 C1 C2 C3 -179.67(15)
C6 C1 C7 O2 178.37(14)
C2 C1 C7 O2 -0.9(2)
C6 C1 C7 O1 -2.1(2)
C2 C1 C7 O1 178.61(13)
C1 C6 C5 C4 -0.3(2)
O4 C4 C5 C6 -179.38(15)
C3 C4 C5 C6 0.3(2)

loop_
_cod_related_entry_id
_cod_related_entry_database
_cod_related_entry_code
1 ChemSpider 30661276
